data_7210284
loop_
_publ_author_name
'Bacchi, Alessia'
'Cantoni, Giulia'
'Pelagatti, Paolo'

_publ_section_title
;
 Polymorphs and co-crystal with half-sandwich Ru(ii) dimers
 [(\h6-arene)RuX2]2
;
_journal_issue 34
_journal_name_full CrystEngComm
_journal_page_first 6722
_journal_paper_doi 10.1039/c3ce40618k
_journal_volume 15
_journal_year 2013
_chemical_formula_sum 'C18 H20 Cl4 Ru2'
_chemical_formula_weight 580.28
_chemical_name_systematic
;
?
;
_space_group_IT_number 14
_symmetry_cell_setting monoclinic
_symmetry_space_group_name_Hall '-P 2yn'
_symmetry_space_group_name_H-M 'P 1 21/n 1'
_atom_sites_solution_hydrogens geom
_atom_sites_solution_primary direct
_atom_sites_solution_secondary difmap
_audit_creation_method SHELXL-97
_cell_angle_alpha 90.00
_cell_angle_beta 103.431(5)
_cell_angle_gamma 90.00(5)
_cell_formula_units_Z 2
_cell_length_a 7.550(5)
_cell_length_b 16.543(5)
_cell_length_c 7.885(5)
_cell_measurement_reflns_used 4323
_cell_measurement_temperature 293(2)
_cell_measurement_theta_max 56.886
_cell_measurement_theta_min 4.925
_cell_volume 957.9(9)
_computing_structure_refinement 'SHELXL-97 (Sheldrick, 1997)'
_computing_structure_solution 'SIR97 (Altomare et al. 1997)'
_diffrn_ambient_temperature 293(2)
_diffrn_detector_area_resol_mean 8.2
_diffrn_measured_fraction_theta_full 0.954
_diffrn_measured_fraction_theta_max 0.954
_diffrn_measurement_device_type diffractometer
_diffrn_measurement_method '\w scan'
_diffrn_radiation_monochromator graphite
_diffrn_radiation_source 'fine-focus sealed tube'
_diffrn_radiation_type MoK\a
_diffrn_radiation_wavelength 0.71073
_diffrn_reflns_av_R_equivalents 0.0381
_diffrn_reflns_av_sigmaI/netI 0.0313
_diffrn_reflns_limit_h_max 11
_diffrn_reflns_limit_h_min -10
_diffrn_reflns_limit_k_max 24
_diffrn_reflns_limit_k_min -24
_diffrn_reflns_limit_l_max 11
_diffrn_reflns_limit_l_min -11
_diffrn_reflns_number 15722
_diffrn_reflns_theta_full 31.98
_diffrn_reflns_theta_max 31.98
_diffrn_reflns_theta_min 2.46
_exptl_absorpt_coefficient_mu 2.132
_exptl_absorpt_correction_T_max 0.7463
_exptl_absorpt_correction_T_min 0.6020
_exptl_absorpt_correction_type multi-scan
_exptl_absorpt_process_details 'SADABS procedure'
_exptl_crystal_colour brown
_exptl_crystal_density_diffrn 2.012
_exptl_crystal_density_method 'not measured'
_exptl_crystal_description prism
_exptl_crystal_F_000 568
_exptl_crystal_size_max 0.07
_exptl_crystal_size_mid 0.05
_exptl_crystal_size_min 0.04
_refine_diff_density_max 0.443
_refine_diff_density_min -0.473
_refine_diff_density_rms 0.089
_refine_ls_extinction_method none
_refine_ls_goodness_of_fit_ref 0.715
_refine_ls_hydrogen_treatment mixed
_refine_ls_matrix_type full
_refine_ls_number_parameters 109
_refine_ls_number_reflns 3174
_refine_ls_number_restraints 0
_refine_ls_restrained_S_all 0.715
_refine_ls_R_factor_all 0.0384
_refine_ls_R_factor_gt 0.0270
_refine_ls_shift/su_max 0.001
_refine_ls_shift/su_mean 0.000
_refine_ls_structure_factor_coef Fsqd
_refine_ls_weighting_details 'calc w=1/[\s^2^(Fo^2^)+(0.1000P)^2^+0.0000P] where P=(Fo^2^+2Fc^2^)/3'
_refine_ls_weighting_scheme calc
_refine_ls_wR_factor_gt 0.0887
_refine_ls_wR_factor_ref 0.1002
_reflns_number_gt 2520
_reflns_number_total 3174
_reflns_threshold_expression >2sigma(I)
_cod_data_source_file c3ce40618k.txt
_cod_data_source_block 2
_cod_original_sg_symbol_H-M P21/n
_cod_database_code 7210284

loop_
_symmetry_equiv_pos_as_xyz
'x, y, z'
'-x+1/2, y+1/2, -z+1/2'
'-x, -y, -z'
'x-1/2, -y-1/2, z-1/2'

loop_
_atom_site_label
_atom_site_type_symbol
_atom_site_fract_x
_atom_site_fract_y
_atom_site_fract_z
_atom_site_U_iso_or_equiv
_atom_site_adp_type
_atom_site_occupancy
_atom_site_symmetry_multiplicity
_atom_site_calc_flag
_atom_site_refinement_flags
Ru1 Ru 0.69473(2) 0.065346(11) 0.59688(2) 0.02744(9) Uani 1 1 d .
Cl2 Cl 0.36197(9) 0.07110(4) 0.52603(11) 0.04131(18) Uani 1 1 d .
Cl1 Cl 0.68097(11) 0.11208(5) 0.30663(9) 0.0508(2) Uani 1 1 d .
C6 C 0.8181(4) 0.17454(18) 0.7241(4) 0.0397(6) Uani 1 1 d .
C5 C 0.7021(4) 0.14183(18) 0.8223(3) 0.0390(6) Uani 1 1 d .
C9 C 0.5631(4) 0.2039(2) 0.8415(4) 0.0513(8) Uani 1 1 d .
H9A H 0.5939 0.2284 0.9564 0.062 Uiso 1 1 calc R
H9B H 0.4427 0.1801 0.8226 0.062 Uiso 1 1 calc R
C4 C 0.7151(6) 0.06031(19) 0.8762(4) 0.0500(8) Uani 1 1 d .
H4 H 0.6362 0.0389 0.9393 0.060 Uiso 1 1 calc R
C2 C 0.9737(5) 0.0448(3) 0.7358(5) 0.0578(9) Uani 1 1 d .
H2 H 1.0653 0.0126 0.7104 0.069 Uiso 1 1 calc R
C8 C 0.5718(5) 0.2665(2) 0.6994(5) 0.0588(9) Uani 1 1 d .
H8A H 0.4809 0.2548 0.5934 0.071 Uiso 1 1 calc R
H8B H 0.5507 0.3205 0.7382 0.071 Uiso 1 1 calc R
C1 C 0.9550(4) 0.1252(2) 0.6803(4) 0.0482(7) Uani 1 1 d .
H1 H 1.0319 0.1464 0.6149 0.058 Uiso 1 1 calc R
C7 C 0.7623(5) 0.2596(2) 0.6680(5) 0.0582(9) Uani 1 1 d .
H7A H 0.7609 0.2678 0.5458 0.070 Uiso 1 1 calc R
H7B H 0.8439 0.2987 0.7374 0.070 Uiso 1 1 calc R
C3 C 0.8515(5) 0.0123(2) 0.8314(4) 0.0550(8) Uani 1 1 d .
H3 H 0.8621 -0.0417 0.8650 0.066 Uiso 1 1 calc R

loop_
_atom_site_aniso_label
_atom_site_aniso_U_11
_atom_site_aniso_U_22
_atom_site_aniso_U_33
_atom_site_aniso_U_23
_atom_site_aniso_U_13
_atom_site_aniso_U_12
Ru1 0.02381(12) 0.03124(13) 0.02719(13) -0.00282(6) 0.00575(8) 0.00149(6)
Cl2 0.0252(3) 0.0355(3) 0.0628(5) -0.0132(3) 0.0094(3) 0.0020(2)
Cl1 0.0562(4) 0.0639(5) 0.0352(3) 0.0102(3) 0.0165(3) 0.0116(4)
C6 0.0312(12) 0.0447(15) 0.0432(14) -0.0139(12) 0.0086(10) -0.0078(11)
C5 0.0387(14) 0.0465(15) 0.0320(12) -0.0112(11) 0.0084(10) -0.0013(11)
C9 0.0498(17) 0.0559(18) 0.0545(18) -0.0200(15) 0.0252(14) -0.0010(14)
C4 0.068(2) 0.0515(19) 0.0305(14) 0.0025(11) 0.0111(14) -0.0001(14)
C2 0.0328(15) 0.080(2) 0.0519(19) -0.0201(18) -0.0072(13) 0.0166(16)
C8 0.060(2) 0.0398(16) 0.077(2) -0.0100(16) 0.0181(17) 0.0086(14)
C1 0.0262(12) 0.0621(19) 0.0565(18) -0.0194(15) 0.0100(12) -0.0079(12)
C7 0.067(2) 0.0392(16) 0.075(2) -0.0093(16) 0.0288(19) -0.0150(15)
C3 0.067(2) 0.0550(19) 0.0331(14) -0.0013(13) -0.0080(14) 0.0173(16)

loop_
_atom_type_symbol
_atom_type_description
_atom_type_scat_dispersion_real
_atom_type_scat_dispersion_imag
_atom_type_scat_source
C C 0.0033 0.0016 'International Tables Vol C Tables 4.2.6.8 and 6.1.1.4'
H H 0.0000 0.0000 'International Tables Vol C Tables 4.2.6.8 and 6.1.1.4'
Cl Cl 0.1484 0.1585 'International Tables Vol C Tables 4.2.6.8 and 6.1.1.4'
Ru Ru -1.2594 0.8363 'International Tables Vol C Tables 4.2.6.8 and 6.1.1.4'

loop_
_geom_angle_atom_site_label_1
_geom_angle_atom_site_label_2
_geom_angle_atom_site_label_3
_geom_angle
_geom_angle_site_symmetry_3
C3 Ru1 C1 69.12(15) .
C3 Ru1 C2 38.69(15) .
C1 Ru1 C2 37.73(14) .
C3 Ru1 C6 81.36(13) .
C1 Ru1 C6 38.30(11) .
C2 Ru1 C6 68.53(13) .
C3 Ru1 C5 68.13(13) .
C1 Ru1 C5 68.62(11) .
C2 Ru1 C5 80.83(12) .
C6 Ru1 C5 37.78(10) .
C3 Ru1 C4 38.13(13) .
C1 Ru1 C4 82.19(14) .
C2 Ru1 C4 69.49(15) .
C6 Ru1 C4 69.00(12) .
C5 Ru1 C4 37.88(11) .
C3 Ru1 Cl1 148.34(11) .
C1 Ru1 Cl1 88.70(10) .
C2 Ru1 Cl1 110.83(12) .
C6 Ru1 Cl1 95.26(9) .
C5 Ru1 Cl1 125.53(9) .
C4 Ru1 Cl1 163.31(9) .
C3 Ru1 Cl2 123.12(11) .
C1 Ru1 Cl2 149.81(9) .
C2 Ru1 Cl2 161.71(12) .
C6 Ru1 Cl2 112.41(8) .
C5 Ru1 Cl2 89.64(8) .
C4 Ru1 Cl2 93.44(11) .
Cl1 Ru1 Cl2 87.42(3) .
C3 Ru1 Cl2 88.57(10) 3_656
C1 Ru1 Cl2 127.19(9) 3_656
C2 Ru1 Cl2 96.61(11) 3_656
C6 Ru1 Cl2 164.90(8) 3_656
C5 Ru1 Cl2 145.87(8) 3_656
C4 Ru1 Cl2 109.25(9) 3_656
Cl1 Ru1 Cl2 87.40(4) 3_656
Cl2 Ru1 Cl2 82.53(5) 3_656
Ru1 Cl2 Ru1 97.47(5) 3_656
C5 C6 C1 119.7(3) .
C5 C6 C7 110.7(3) .
C1 C6 C7 129.4(3) .
C5 C6 Ru1 71.25(15) .
C1 C6 Ru1 70.60(16) .
C7 C6 Ru1 125.6(2) .
C6 C5 C4 121.7(3) .
C6 C5 C9 109.4(3) .
C4 C5 C9 128.7(3) .
C6 C5 Ru1 70.97(15) .
C4 C5 Ru1 71.13(17) .
C9 C5 Ru1 126.6(2) .
C5 C9 C8 103.8(2) .
C3 C4 C5 117.8(3) .
C3 C4 Ru1 69.59(17) .
C5 C4 Ru1 70.99(16) .
C1 C2 C3 119.6(3) .
C1 C2 Ru1 71.09(17) .
C3 C2 Ru1 69.73(18) .
C7 C8 C9 105.7(3) .
C2 C1 C6 119.8(3) .
C2 C1 Ru1 71.18(18) .
C6 C1 Ru1 71.09(15) .
C6 C7 C8 103.4(3) .
C4 C3 C2 121.4(3) .
C4 C3 Ru1 72.28(18) .
C2 C3 Ru1 71.58(19) .

loop_
_geom_bond_atom_site_label_1
_geom_bond_atom_site_label_2
_geom_bond_distance
_geom_bond_site_symmetry_2
Ru1 C3 2.139(3) .
Ru1 C1 2.162(3) .
Ru1 C2 2.163(3) .
Ru1 C6 2.168(3) .
Ru1 C5 2.172(3) .
Ru1 C4 2.174(3) .
Ru1 Cl1 2.3950(15) .
Ru1 Cl2 2.4456(18) .
Ru1 Cl2 2.4546(10) 3_656
Cl2 Ru1 2.4546(10) 3_656
C6 C5 1.405(4) .
C6 C1 1.421(4) .
C6 C7 1.506(5) .
C5 C4 1.411(4) .
C5 C9 1.501(4) .
C9 C8 1.538(5) .
C4 C3 1.409(5) .
C2 C1 1.398(5) .
C2 C3 1.425(6) .
C8 C7 1.519(5) .
